data_9005202
loop_
_publ_author_name
'Rastsvetaeva, R. K.'
'Tamazyan, R. A.'
'Pushcharovsky, D. Y.'
'Nadezhina, T. N.'

_publ_section_title
;
 Crystal structure and microtwinning of K-rich nenadkevichite
 Note: Wat4 y-coordinate changed to reproduce reported bond lengths
;
_journal_name_full 'European Journal of Mineralogy'
_journal_page_first 503
_journal_page_last 509
_journal_volume 6
_journal_year 1994
_chemical_formula_sum 'H13.2 K2.98 Na1.22 Nb2.2 O31.15 Si8 Ti1.8'
_chemical_name_mineral Nenadkevichite
_space_group_IT_number 8
_symmetry_space_group_name_Hall 'C -2y'
_symmetry_space_group_name_H-M 'C 1 m 1'
_cell_angle_alpha 90
_cell_angle_beta 117.87
_cell_angle_gamma 90
_cell_formula_units_Z 2
_cell_length_a 14.692
_cell_length_b 14.164
_cell_length_c 7.859
_cell_volume 1445.745
_database_code_amcsd 0006548
_exptl_crystal_density_diffrn 2.691
_cod_original_formula_sum 'K2.98 Na1.22 (Nb2.2 Ti1.8) Si8 O31.15 H13.2'
_cod_database_code 9005202

loop_
_space_group_symop_operation_xyz
x,y,z
1/2+x,1/2+y,z
x,-y,z
1/2+x,1/2-y,z

loop_
_atom_site_label
_atom_site_fract_x
_atom_site_fract_y
_atom_site_fract_z
_atom_site_occupancy
_atom_site_U_iso_or_equiv
_atom_site_type_symbol
_atom_site_attached_hydrogens
K1 0.50010 0.81940 0.98300 0.76000 0.04306 K 0
K2 0.43200 0.00000 0.70500 0.53000 0.08612 K 0
K3 0.91000 0.00000 0.64800 0.44000 0.03800 K 0
K4 0.08100 0.00000 0.28800 0.49000 0.04686 K 0
Na1 0.00900 0.00000 0.46800 0.58000 0.02406 Na 0
Na2 0.79600 0.00000 0.52900 0.39000 0.11145 Na 0
Na3 0.00600 0.00000 0.10900 0.25000 0.17605 Na 0
NbM1 0.00000 0.76910 0.50000 0.60000 0.00405 Nb 0
TiM1 0.00000 0.76910 0.50000 0.40000 0.00405 Ti 0
NbM2 0.74340 0.74800 0.46440 0.50000 0.00671 Nb 0
TiM2 0.74340 0.74800 0.46440 0.50000 0.00671 Ti 0
Si1 0.21700 0.89200 0.78000 1.00000 0.01900 Si 0
Si2 0.69180 0.89160 0.73600 1.00000 0.02533 Si 0
Si3 0.80550 0.89010 0.18600 1.00000 0.01140 Si 0
Si4 0.32870 0.89140 0.23000 1.00000 0.01267 Si 0
O1 0.91100 0.76600 0.58600 1.00000 0.04053 O 0
O2 0.92500 0.87300 0.30800 1.00000 0.02280 O 0
O3 0.26800 0.86700 0.34100 1.00000 0.02153 O 0
O4 0.27400 0.82300 0.70200 1.00000 0.04179 O 0
O5 0.42900 0.82560 0.28500 1.00000 0.01773 O 0
O6 0.37500 0.00000 0.28000 1.00000 0.03673 O 0
O7 0.25120 0.87900 0.00300 1.00000 0.02533 O 0
O8 0.22700 0.00000 0.73000 1.00000 0.02280 O 0
O9 0.10400 0.76820 0.37200 1.00000 0.00760 O 0
O10 0.09200 0.87000 0.66500 1.00000 0.02913 O 0
O11 0.74700 0.86520 0.60100 1.00000 0.02660 O 0
O12 0.73200 0.82440 0.24500 1.00000 0.01140 O 0
O13 0.59100 0.82600 0.67200 1.00000 0.02913 O 0
O14 0.65600 0.00000 0.71100 1.00000 0.01900 O 0
O15 0.77100 0.87200 0.95600 1.00000 0.03673 O 0
O16 0.77700 0.00000 0.20400 1.00000 0.02153 O 0
Wat1 0.03000 0.88000 0.98200 0.56000 0.03420 O 2
Wat2 0.56400 0.00000 0.21200 0.61000 0.05319 O 2
Wat3 0.29900 0.00000 0.51300 0.32000 0.03293 O 2
Wat4 0.03600 0.82700 0.02500 0.37000 0.15831 O 2
Wat5 0.51400 0.00000 0.89100 0.36000 0.07726 O 2

loop_
_cod_changelog_entry_id
_cod_changelog_entry_author
_cod_changelog_entry_date
_cod_changelog_entry_text
1
;cod-tools version 3.8.0
Id: cif_guess_AMCSD_atom_types 9581 2023-05-17 12:35:41Z saulius
;
2023-05-18T11:39:06+03:00
;Derived atom types and hydrogen counts
from atom names that follow the AMCSD naming convention
(Wat == water, O-H == hydroxyl).
;

loop_
_cod_related_entry_id
_cod_related_entry_database
_cod_related_entry_code
1 AMCSD 0006548
